data_4127786
loop_
_publ_author_name
'Zhu, Xu'
'McAtee, Christopher C.'
'Schindler, Corinna S.'

_publ_section_title
;
 Total Syntheses of Herqulines B and C.
;
_journal_issue 8
_journal_name_full 'Journal of the American Chemical Society'
_journal_page_first 3409
_journal_page_last 3413
_journal_paper_doi 10.1021/jacs.8b13849
_journal_volume 141
_journal_year 2019
_chemical_absolute_configuration ad
_chemical_formula_moiety 'C27 H35 N2 O2, Cl [+ solvent]'
_chemical_formula_sum 'C27 H35 Cl N2 O2'
_chemical_formula_weight 455.02
_space_group_crystal_system monoclinic
_space_group_IT_number 4
_space_group_name_Hall 'P 2yb'
_space_group_name_H-M_alt 'P 1 21 1'
_symmetry_space_group_name_Hall 'P 2yb'
_symmetry_space_group_name_H-M 'P 1 21 1'
_atom_sites_solution_hydrogens mixed
_audit_creation_method SHELXL-2018/3
_cell_angle_alpha 90
_cell_angle_beta 106.459(2)
_cell_angle_gamma 90
_cell_formula_units_Z 2
_cell_length_a 10.8605(2)
_cell_length_b 8.50510(10)
_cell_length_c 15.6375(4)
_cell_measurement_reflns_used 10201
_cell_measurement_temperature 85(2)
_cell_measurement_theta_max 68.6340
_cell_measurement_theta_min 2.9310
_cell_volume 1385.24(5)
_computing_cell_refinement 'CrysAlisPro 1.171.38.41 (Rigaku OD, 2015)'
_computing_data_collection 'CrysAlisPro 1.171.38.41 (Rigaku OD, 2015)'
_computing_data_reduction 'CrysAlisPro 1.171.38.41 (Rigaku OD, 2015)'
_computing_molecular_graphics 'Bruker SHELXTL'
_computing_publication_material 'Bruker SHELXTL'
_computing_structure_refinement 'SHELXL-2018/3 (Sheldrick, 2008)'
_computing_structure_solution 'SHELXT (Sheldrick, 2014)'
_diffrn_ambient_temperature 85(2)
_diffrn_measured_fraction_theta_full 1.000
_diffrn_measured_fraction_theta_max 0.992
_diffrn_measurement_device_type 'Rigaku Saturn 944+ CCD'
_diffrn_measurement_method '\w scans'
_diffrn_radiation_type CuK\a
_diffrn_radiation_wavelength 1.54184
_diffrn_reflns_av_R_equivalents 0.0674
_diffrn_reflns_av_unetI/netI 0.0491
_diffrn_reflns_Laue_measured_fraction_full 1.000
_diffrn_reflns_Laue_measured_fraction_max 0.992
_diffrn_reflns_limit_h_max 13
_diffrn_reflns_limit_h_min -13
_diffrn_reflns_limit_k_max 10
_diffrn_reflns_limit_k_min -10
_diffrn_reflns_limit_l_max 18
_diffrn_reflns_limit_l_min -18
_diffrn_reflns_number 21326
_diffrn_reflns_point_group_measured_fraction_full 0.944
_diffrn_reflns_point_group_measured_fraction_max 0.930
_diffrn_reflns_theta_full 67.684
_diffrn_reflns_theta_max 69.560
_diffrn_reflns_theta_min 2.947
_diffrn_source 'micro-focus rotating anode'
_exptl_absorpt_coefficient_mu 1.392
_exptl_absorpt_correction_T_max 1.00000
_exptl_absorpt_correction_T_min 0.80293
_exptl_absorpt_correction_type multi-scan
_exptl_absorpt_process_details
; 
CrysAlisPro 1.171.38.41 (Rigaku Oxford Diffraction, 2015) 
Empirical absorption correction using spherical harmonics, 
 implemented in SCALE3 ABSPACK scaling algorithm. 
;
_exptl_crystal_colour colourless
_exptl_crystal_density_diffrn 1.091
_exptl_crystal_description plate
_exptl_crystal_F_000 488
_exptl_crystal_size_max 0.140
_exptl_crystal_size_mid 0.100
_exptl_crystal_size_min 0.020
_refine_diff_density_max 1.415
_refine_diff_density_min -0.579
_refine_diff_density_rms 0.117
_refine_ls_abs_structure_details
; 
 Refined as an inversion twin. 
;
_refine_ls_abs_structure_Flack 0.15(4)
_refine_ls_extinction_coef 0.017(3)
_refine_ls_extinction_expression Fc^*^=kFc[1+0.001xFc^2^\l^3^/sin(2\q)]^-1/4^
_refine_ls_extinction_method 'SHELXL-2018/3 (Sheldrick 2018)'
_refine_ls_goodness_of_fit_ref 1.064
_refine_ls_hydrogen_treatment mixed
_refine_ls_matrix_type full
_refine_ls_number_parameters 296
_refine_ls_number_reflns 4842
_refine_ls_number_restraints 1
_refine_ls_restrained_S_all 1.064
_refine_ls_R_factor_all 0.0929
_refine_ls_R_factor_gt 0.0892
_refine_ls_shift/su_max 0.000
_refine_ls_shift/su_mean 0.000
_refine_ls_structure_factor_coef Fsqd
_refine_ls_weighting_details 'w=1/[\s^2^(Fo^2^)+(0.1710P)^2^+1.4955P] where P=(Fo^2^+2Fc^2^)/3'
_refine_ls_weighting_scheme calc
_refine_ls_wR_factor_gt 0.2434
_refine_ls_wR_factor_ref 0.2514
_reflns_Friedel_coverage 0.748
_reflns_Friedel_fraction_full 0.879
_reflns_Friedel_fraction_max 0.858
_reflns_number_gt 4524
_reflns_number_total 4842
_reflns_threshold_expression 'I > 2\s(I)'
_cod_data_source_file ja8b13849_si_004.cif
_cod_data_source_block zxpzoh_sq
_cod_database_code 4127786
_shelx_shelxl_version_number 2018/3
_shelx_space_group_comment
; 
The symmetry employed for this shelxl refinement is uniquely defined 
by the following loop, which should always be used as a source of 
symmetry information in preference to the above space-group names. 
They are only intended as comments. 
;
_shelx_estimated_absorpt_t_min 0.829
_shelx_estimated_absorpt_t_max 0.973

loop_
_space_group_symop_operation_xyz
'x, y, z'
'-x, y+1/2, -z'

loop_
_atom_site_label
_atom_site_type_symbol
_atom_site_fract_x
_atom_site_fract_y
_atom_site_fract_z
_atom_site_U_iso_or_equiv
_atom_site_adp_type
_atom_site_occupancy
_atom_site_site_symmetry_order
_atom_site_calc_flag
_atom_site_refinement_flags_posn
_atom_site_refinement_flags_adp
Cl1 Cl 0.58766(17) 0.1301(2) 0.43310(13) 0.0480(5) Uani 1 1 d . .
O1 O 0.6527(5) -0.0038(6) 1.0530(3) 0.0372(11) Uani 1 1 d . .
O2 O 0.9182(4) -0.1866(6) 1.0790(3) 0.0361(11) Uani 1 1 d . .
H2 H 0.867(9) -0.087(14) 1.084(6) 0.054 Uiso 1 1 d . U
N1 N 0.8837(5) -0.0456(7) 0.6950(4) 0.0334(12) Uani 1 1 d . .
N2 N 0.6455(5) 0.1320(7) 0.6352(4) 0.0335(12) Uani 1 1 d . .
H2N H 0.633656 0.128568 0.569386 0.040 Uiso 1 1 calc R U
C1 C 0.8760(6) 0.1163(10) 0.6594(5) 0.0415(17) Uani 1 1 d . .
H1A H 0.864116 0.109859 0.594300 0.050 Uiso 1 1 calc R U
H1B H 0.959398 0.168845 0.686201 0.050 Uiso 1 1 calc R U
C2 C 0.7697(7) 0.2204(10) 0.6751(5) 0.0417(17) Uani 1 1 d . .
H2A H 0.765324 0.311345 0.633789 0.050 Uiso 1 1 calc R U
C3 C 0.6468(6) -0.0363(8) 0.6650(4) 0.0307(13) Uani 1 1 d . .
H3A H 0.567118 -0.088366 0.629616 0.037 Uiso 1 1 calc R U
H3B H 0.646778 -0.038134 0.728279 0.037 Uiso 1 1 calc R U
C4 C 0.7620(6) -0.1305(8) 0.6555(4) 0.0314(14) Uani 1 1 d . .
H4 H 0.752252 -0.147205 0.590583 0.038 Uiso 1 1 calc R U
C5 C 0.9880(6) -0.1250(10) 0.6699(5) 0.0376(16) Uani 1 1 d . .
H5A H 0.977509 -0.105468 0.605860 0.045 Uiso 1 1 calc R U
H5B H 0.979815 -0.239635 0.677758 0.045 Uiso 1 1 calc R U
C6 C 1.1226(6) -0.0743(8) 0.7227(4) 0.0309(14) Uani 1 1 d . .
C7 C 1.1522(6) 0.0080(10) 0.8028(5) 0.0394(16) Uani 1 1 d . .
H7 H 1.085443 0.039465 0.827366 0.047 Uiso 1 1 calc R U
C8 C 1.2785(7) 0.0443(10) 0.8468(5) 0.0395(16) Uani 1 1 d . .
H8 H 1.297089 0.101054 0.901288 0.047 Uiso 1 1 calc R U
C9 C 1.3761(7) 0.0008(10) 0.8141(6) 0.0452(18) Uani 1 1 d . .
H9 H 1.462060 0.027430 0.845276 0.054 Uiso 1 1 calc R U
C10 C 1.3498(6) -0.0840(10) 0.7339(5) 0.0401(16) Uani 1 1 d . .
H10 H 1.417790 -0.115034 0.710467 0.048 Uiso 1 1 calc R U
C11 C 1.2245(6) -0.1218(9) 0.6892(4) 0.0313(14) Uani 1 1 d . .
H11 H 1.206704 -0.180515 0.635399 0.038 Uiso 1 1 calc R U
C12 C 0.5321(7) 0.2178(9) 0.6476(6) 0.0446(18) Uani 1 1 d . .
H12A H 0.555531 0.268849 0.706226 0.067 Uiso 1 1 calc R U
H12B H 0.461890 0.143346 0.643937 0.067 Uiso 1 1 calc R U
H12C H 0.504232 0.297656 0.600945 0.067 Uiso 1 1 calc R U
C13 C 0.7899(7) 0.2976(8) 0.7677(5) 0.0361(15) Uani 1 1 d . .
H13A H 0.882689 0.321789 0.790276 0.043 Uiso 1 1 calc R U
H13B H 0.744706 0.399868 0.757000 0.043 Uiso 1 1 calc R U
C14 C 0.7524(6) 0.2203(8) 0.8443(5) 0.0323(14) Uani 1 1 d . .
C15 C 0.6922(6) 0.3064(9) 0.8957(5) 0.0351(14) Uani 1 1 d . .
H15 H 0.672156 0.413907 0.882212 0.042 Uiso 1 1 calc R U
C16 C 0.6603(6) 0.2357(8) 0.9682(5) 0.0321(14) Uani 1 1 d . .
H16 H 0.623214 0.296459 1.005500 0.038 Uiso 1 1 calc R U
C17 C 0.6835(6) 0.0766(9) 0.9843(5) 0.0358(15) Uani 1 1 d . .
C18 C 0.7397(6) -0.0152(8) 0.9320(5) 0.0332(14) Uani 1 1 d . .
C19 C 0.7809(6) 0.0592(8) 0.8667(5) 0.0339(14) Uani 1 1 d . .
H19 H 0.829619 0.001422 0.835644 0.041 Uiso 1 1 calc R U
C20 C 0.5958(8) 0.0863(10) 1.1089(6) 0.0467(18) Uani 1 1 d . .
H20A H 0.644835 0.183508 1.126817 0.070 Uiso 1 1 calc R U
H20B H 0.596506 0.025036 1.162121 0.070 Uiso 1 1 calc R U
H20C H 0.507066 0.112314 1.076175 0.070 Uiso 1 1 calc R U
C21 C 0.7457(6) -0.1953(8) 0.9383(5) 0.0332(14) Uani 1 1 d . .
H21 H 0.678544 -0.230982 0.966494 0.040 Uiso 1 1 calc R U
C22 C 0.8750(6) -0.2599(9) 0.9937(4) 0.0337(14) Uani 1 1 d . .
H22 H 0.865365 -0.375137 1.002743 0.040 Uiso 1 1 calc R U
C23 C 0.9770(7) -0.2368(9) 0.9455(5) 0.0372(15) Uani 1 1 d . .
H23A H 0.991043 -0.122855 0.939316 0.045 Uiso 1 1 calc R U
H23B H 1.058822 -0.283266 0.981514 0.045 Uiso 1 1 calc R U
C24 C 0.9392(6) -0.3116(8) 0.8545(4) 0.0318(13) Uani 1 1 d . .
H24A H 0.955814 -0.425955 0.861471 0.038 Uiso 1 1 calc R U
H24B H 0.994681 -0.268653 0.819667 0.038 Uiso 1 1 calc R U
C25 C 0.7977(6) -0.2864(7) 0.8010(5) 0.0319(14) Uani 1 1 d . .
C26 C 0.7094(6) -0.2543(8) 0.8445(4) 0.0299(13) Uani 1 1 d . .
H26 H 0.621100 -0.269828 0.814334 0.036 Uiso 1 1 calc R U
C27 C 0.7614(6) -0.2950(9) 0.7008(5) 0.0347(15) Uani 1 1 d . .
H27A H 0.674594 -0.341526 0.678705 0.042 Uiso 1 1 calc R U
H27B H 0.822246 -0.365576 0.682905 0.042 Uiso 1 1 calc R U

loop_
_atom_site_aniso_label
_atom_site_aniso_U_11
_atom_site_aniso_U_22
_atom_site_aniso_U_33
_atom_site_aniso_U_23
_atom_site_aniso_U_13
_atom_site_aniso_U_12
Cl1 0.0460(10) 0.0443(10) 0.0522(10) 0.0048(8) 0.0114(7) 0.0038(7)
O1 0.040(3) 0.034(3) 0.042(2) -0.002(2) 0.020(2) 0.004(2)
O2 0.036(2) 0.035(3) 0.036(2) -0.001(2) 0.0093(19) 0.005(2)
N1 0.024(3) 0.036(3) 0.041(3) -0.004(2) 0.010(2) 0.003(2)
N2 0.031(3) 0.029(3) 0.041(3) 0.005(2) 0.010(2) 0.002(2)
C1 0.030(3) 0.048(5) 0.046(4) 0.011(3) 0.010(3) -0.004(3)
C2 0.035(4) 0.043(4) 0.049(4) 0.008(3) 0.014(3) 0.000(3)
C3 0.029(3) 0.026(3) 0.036(3) 0.003(3) 0.009(2) -0.007(2)
C4 0.028(3) 0.028(3) 0.039(3) -0.001(3) 0.011(2) -0.001(2)
C5 0.023(3) 0.053(5) 0.040(3) 0.001(3) 0.015(3) 0.002(3)
C6 0.027(3) 0.035(4) 0.034(3) -0.003(3) 0.014(2) 0.001(3)
C7 0.024(3) 0.043(4) 0.052(4) -0.004(3) 0.013(3) 0.003(3)
C8 0.032(3) 0.051(5) 0.034(3) -0.010(3) 0.008(3) -0.011(3)
C9 0.029(3) 0.038(4) 0.063(5) 0.001(4) 0.003(3) -0.006(3)
C10 0.027(3) 0.048(4) 0.046(4) 0.007(3) 0.012(3) 0.005(3)
C11 0.027(3) 0.039(4) 0.034(3) -0.001(3) 0.018(2) -0.003(3)
C12 0.029(3) 0.027(4) 0.076(5) 0.000(4) 0.013(3) 0.002(3)
C13 0.041(4) 0.026(3) 0.047(4) 0.008(3) 0.022(3) -0.002(3)
C14 0.031(3) 0.026(3) 0.047(4) -0.003(3) 0.022(3) -0.001(3)
C15 0.032(3) 0.026(3) 0.051(4) -0.003(3) 0.017(3) -0.002(3)
C16 0.029(3) 0.028(3) 0.041(3) 0.000(3) 0.013(3) 0.005(2)
C17 0.030(3) 0.033(4) 0.046(4) -0.001(3) 0.012(3) 0.002(3)
C18 0.022(3) 0.023(3) 0.052(4) 0.000(3) 0.007(3) 0.000(2)
C19 0.028(3) 0.026(3) 0.050(4) 0.000(3) 0.014(3) -0.001(2)
C20 0.050(4) 0.045(5) 0.057(4) -0.003(4) 0.035(4) 0.011(4)
C21 0.032(3) 0.026(3) 0.043(3) 0.001(3) 0.012(3) -0.003(3)
C22 0.033(3) 0.029(3) 0.039(3) -0.002(3) 0.011(3) 0.003(3)
C23 0.034(3) 0.032(4) 0.047(4) -0.001(3) 0.014(3) 0.004(3)
C24 0.029(3) 0.025(3) 0.040(3) -0.003(3) 0.008(2) -0.001(2)
C25 0.028(3) 0.018(3) 0.049(4) -0.001(3) 0.011(3) 0.000(2)
C26 0.030(3) 0.020(3) 0.042(3) 0.004(3) 0.014(3) -0.001(2)
C27 0.027(3) 0.032(4) 0.047(4) 0.002(3) 0.012(3) -0.009(3)

loop_
_atom_type_symbol
_atom_type_description
_atom_type_scat_dispersion_real
_atom_type_scat_dispersion_imag
_atom_type_scat_source
C C 0.0181 0.0091 'International Tables Vol C Tables 4.2.6.8 and 6.1.1.4'
H H 0.0000 0.0000 'International Tables Vol C Tables 4.2.6.8 and 6.1.1.4'
N N 0.0311 0.0180 'International Tables Vol C Tables 4.2.6.8 and 6.1.1.4'
O O 0.0492 0.0322 'International Tables Vol C Tables 4.2.6.8 and 6.1.1.4'
Cl Cl 0.3639 0.7018 'International Tables Vol C Tables 4.2.6.8 and 6.1.1.4'

loop_
_geom_angle_atom_site_label_1
_geom_angle_atom_site_label_2
_geom_angle_atom_site_label_3
_geom_angle
C17 O1 C20 116.6(6)
C22 O2 H2 113(5)
C5 N1 C4 109.3(6)
C5 N1 C1 107.1(6)
C4 N1 C1 110.4(5)
C12 N2 C3 111.1(5)
C12 N2 C2 112.0(6)
C3 N2 C2 114.5(5)
C12 N2 H2N 106.2
C3 N2 H2N 106.2
C2 N2 H2N 106.2
N1 C1 C2 116.3(6)
N1 C1 H1A 108.2
C2 C1 H1A 108.2
N1 C1 H1B 108.2
C2 C1 H1B 108.2
H1A C1 H1B 107.4
N2 C2 C1 105.7(6)
N2 C2 C13 118.0(6)
C1 C2 C13 118.8(6)
N2 C2 H2A 104.1
C1 C2 H2A 104.1
C13 C2 H2A 104.1
N2 C3 C4 113.9(5)
N2 C3 H3A 108.8
C4 C3 H3A 108.8
N2 C3 H3B 108.8
C4 C3 H3B 108.8
H3A C3 H3B 107.7
N1 C4 C3 111.3(6)
N1 C4 C27 111.4(5)
C3 C4 C27 108.4(5)
N1 C4 H4 108.6
C3 C4 H4 108.6
C27 C4 H4 108.6
N1 C5 C6 114.9(6)
N1 C5 H5A 108.5
C6 C5 H5A 108.5
N1 C5 H5B 108.5
C6 C5 H5B 108.5
H5A C5 H5B 107.5
C7 C6 C11 118.2(6)
C7 C6 C5 124.9(6)
C11 C6 C5 116.8(6)
C8 C7 C6 120.2(6)
C8 C7 H7 119.9
C6 C7 H7 119.9
C9 C8 C7 121.6(7)
C9 C8 H8 119.2
C7 C8 H8 119.2
C8 C9 C10 119.7(6)
C8 C9 H9 120.2
C10 C9 H9 120.2
C11 C10 C9 119.6(6)
C11 C10 H10 120.2
C9 C10 H10 120.2
C10 C11 C6 120.7(6)
C10 C11 H11 119.7
C6 C11 H11 119.7
N2 C12 H12A 109.5
N2 C12 H12B 109.5
H12A C12 H12B 109.5
N2 C12 H12C 109.5
H12A C12 H12C 109.5
H12B C12 H12C 109.5
C14 C13 C2 123.7(6)
C14 C13 H13A 106.4
C2 C13 H13A 106.4
C14 C13 H13B 106.4
C2 C13 H13B 106.4
H13A C13 H13B 106.5
C15 C14 C19 118.2(7)
C15 C14 C13 120.5(7)
C19 C14 C13 121.4(6)
C14 C15 C16 120.5(7)
C14 C15 H15 119.8
C16 C15 H15 119.8
C17 C16 C15 119.3(7)
C17 C16 H16 120.4
C15 C16 H16 120.4
C16 C17 C18 121.9(7)
C16 C17 O1 123.3(6)
C18 C17 O1 114.8(6)
C19 C18 C17 117.8(6)
C19 C18 C21 119.3(6)
C17 C18 C21 122.7(6)
C18 C19 C14 121.9(6)
C18 C19 H19 119.0
C14 C19 H19 119.0
O1 C20 H20A 109.5
O1 C20 H20B 109.5
H20A C20 H20B 109.5
O1 C20 H20C 109.5
H20A C20 H20C 109.5
H20B C20 H20C 109.5
C26 C21 C22 112.4(6)
C26 C21 C18 106.1(6)
C22 C21 C18 114.2(6)
C26 C21 H21 108.0
C22 C21 H21 108.0
C18 C21 H21 108.0
O2 C22 C23 108.3(6)
O2 C22 C21 112.3(5)
C23 C22 C21 110.7(6)
O2 C22 H22 108.5
C23 C22 H22 108.5
C21 C22 H22 108.5
C24 C23 C22 111.9(6)
C24 C23 H23A 109.2
C22 C23 H23A 109.2
C24 C23 H23B 109.2
C22 C23 H23B 109.2
H23A C23 H23B 107.9
C23 C24 C25 114.7(6)
C23 C24 H24A 108.6
C25 C24 H24A 108.6
C23 C24 H24B 108.6
C25 C24 H24B 108.6
H24A C24 H24B 107.6
C26 C25 C27 121.3(6)
C26 C25 C24 119.7(6)
C27 C25 C24 119.0(6)
C25 C26 C21 122.3(6)
C25 C26 H26 118.8
C21 C26 H26 118.8
C25 C27 C4 113.2(6)
C25 C27 H27A 108.9
C4 C27 H27A 108.9
C25 C27 H27B 108.9
C4 C27 H27B 108.9
H27A C27 H27B 107.8

loop_
_geom_bond_atom_site_label_1
_geom_bond_atom_site_label_2
_geom_bond_distance
O1 C17 1.392(9)
O1 C20 1.428(8)
O2 C22 1.425(8)
O2 H2 1.03(11)
N1 C5 1.464(8)
N1 C4 1.480(8)
N1 C1 1.479(10)
N2 C12 1.492(9)
N2 C3 1.505(9)
N2 C2 1.515(9)
N2 H2N 1.0000
C1 C2 1.529(11)
C1 H1A 0.9900
C1 H1B 0.9900
C2 C13 1.548(11)
C2 H2A 1.0000
C3 C4 1.528(9)
C3 H3A 0.9900
C3 H3B 0.9900
C4 C27 1.569(10)
C4 H4 1.0000
C5 C6 1.523(9)
C5 H5A 0.9900
C5 H5B 0.9900
C6 C7 1.391(10)
C6 C11 1.411(9)
C7 C8 1.384(10)
C7 H7 0.9500
C8 C9 1.352(11)
C8 H8 0.9500
C9 C10 1.405(12)
C9 H9 0.9500
C10 C11 1.380(9)
C10 H10 0.9500
C11 H11 0.9500
C12 H12A 0.9800
C12 H12B 0.9800
C12 H12C 0.9800
C13 C14 1.520(9)
C13 H13A 0.9900
C13 H13B 0.9900
C14 C15 1.382(10)
C14 C19 1.426(10)
C15 C16 1.409(10)
C15 H15 0.9500
C16 C17 1.387(10)
C16 H16 0.9500
C17 C18 1.391(10)
C18 C19 1.379(10)
C18 C21 1.535(9)
C19 H19 0.9500
C20 H20A 0.9800
C20 H20B 0.9800
C20 H20C 0.9800
C21 C26 1.494(10)
C21 C22 1.528(9)
C21 H21 1.0000
C22 C23 1.519(10)
C22 H22 1.0000
C23 C24 1.505(10)
C23 H23A 0.9900
C23 H23B 0.9900
C24 C25 1.542(9)
C24 H24A 0.9900
C24 H24B 0.9900
C25 C26 1.351(10)
C25 C27 1.506(10)
C26 H26 0.9500
C27 H27A 0.9900
C27 H27B 0.9900

loop_
_geom_hbond_atom_site_label_D
_geom_hbond_atom_site_label_H
_geom_hbond_atom_site_label_A
_geom_hbond_distance_DH
_geom_hbond_distance_HA
_geom_hbond_distance_DA
_geom_hbond_angle_DHA
_geom_hbond_publ_flag
O2 H2 O1 1.03(11) 2.35(10) 3.199(7) 139(8) yes
N2 H2N Cl1 1.00 2.05 3.042(6) 173.3 yes

loop_
_geom_torsion_atom_site_label_1
_geom_torsion_atom_site_label_2
_geom_torsion_atom_site_label_3
_geom_torsion_atom_site_label_4
_geom_torsion
C5 N1 C1 C2 178.0(6)
C4 N1 C1 C2 59.2(8)
C12 N2 C2 C1 178.4(6)
C3 N2 C2 C1 50.7(8)
C12 N2 C2 C13 42.6(9)
C3 N2 C2 C13 -85.1(8)
N1 C1 C2 N2 -56.4(8)
N1 C1 C2 C13 79.0(8)
C12 N2 C3 C4 -179.0(6)
C2 N2 C3 C4 -50.8(8)
C5 N1 C4 C3 -169.5(5)
C1 N1 C4 C3 -52.0(7)
C5 N1 C4 C27 69.5(7)
C1 N1 C4 C27 -173.0(5)
N2 C3 C4 N1 49.6(7)
N2 C3 C4 C27 172.3(5)
C4 N1 C5 C6 -166.5(6)
C1 N1 C5 C6 73.9(7)
N1 C5 C6 C7 16.1(11)
N1 C5 C6 C11 -167.1(6)
C11 C6 C7 C8 1.3(11)
C5 C6 C7 C8 178.0(7)
C6 C7 C8 C9 -0.4(13)
C7 C8 C9 C10 -0.4(13)
C8 C9 C10 C11 0.0(12)
C9 C10 C11 C6 0.9(11)
C7 C6 C11 C10 -1.6(11)
C5 C6 C11 C10 -178.6(7)
N2 C2 C13 C14 40.7(10)
C1 C2 C13 C14 -89.4(8)
C2 C13 C14 C15 -136.8(7)
C2 C13 C14 C19 44.8(10)
C19 C14 C15 C16 0.0(10)
C13 C14 C15 C16 -178.4(6)
C14 C15 C16 C17 -3.5(10)
C15 C16 C17 C18 1.1(10)
C15 C16 C17 O1 -178.6(6)
C20 O1 C17 C16 -0.8(10)
C20 O1 C17 C18 179.5(6)
C16 C17 C18 C19 4.7(10)
O1 C17 C18 C19 -175.5(6)
C16 C17 C18 C21 -169.4(6)
O1 C17 C18 C21 10.3(9)
C17 C18 C19 C14 -8.4(10)
C21 C18 C19 C14 165.9(6)
C15 C14 C19 C18 6.1(10)
C13 C14 C19 C18 -175.5(6)
C19 C18 C21 C26 -38.3(8)
C17 C18 C21 C26 135.7(7)
C19 C18 C21 C22 86.1(8)
C17 C18 C21 C22 -99.9(7)
C26 C21 C22 O2 171.6(5)
C18 C21 C22 O2 50.6(8)
C26 C21 C22 C23 50.3(8)
C18 C21 C22 C23 -70.6(8)
O2 C22 C23 C24 179.8(6)
C21 C22 C23 C24 -56.7(8)
C22 C23 C24 C25 42.4(8)
C23 C24 C25 C26 -23.3(9)
C23 C24 C25 C27 155.4(6)
C27 C25 C26 C21 -160.1(6)
C24 C25 C26 C21 18.6(10)
C22 C21 C26 C25 -32.4(9)
C18 C21 C26 C25 93.1(7)
C26 C25 C27 C4 85.4(7)
C24 C25 C27 C4 -93.3(7)
N1 C4 C27 C25 50.8(7)
C3 C4 C27 C25 -71.9(7)
